data_7221332
loop_
_publ_author_name
'Brodalla, D.'
'Kniep, R.'

_publ_section_title
;
 (H3 O) (Al3 (H2 P O4)6 (H P O4)2) * (H2 O)4: Ein Al-O-P vernetztes
 Phosphat mit Oxoniumionen enthaltenden Hohlraeumen
;
_journal_name_full
;
Zeitschrift fuer Naturforschung, Teil B. Anorganische Chemie, Organische 
Chemie (33,1978-41,1986)
;
_journal_page_first 403
_journal_page_last 404
_journal_volume 35
_journal_year 1980
_chemical_formula_sum 'Al3 H25 O37 P8'
_chemical_name_systematic '(H3 O) (Al3 (H2 P O4)6 (H P O4)2) (H2 O)4'
_space_group_IT_number 15
_symmetry_space_group_name_Hall '-C 2yc'
_symmetry_space_group_name_H-M 'C 1 2/c 1'
_cell_angle_alpha 90
_cell_angle_beta 90.87
_cell_angle_gamma 90
_cell_formula_units_Z 4
_cell_length_a 16.7219
_cell_length_b 9.437
_cell_length_c 17.126
_cell_volume 2702.250
_citation_journal_id_ASTM ZNBAD2
_cod_data_source_file Brodalla_ZNBAD2_1980_944.cif
_cod_data_source_block H25Al3O37P8
_cod_original_cell_volume 2702.25
_cod_original_formula_sum 'H25 Al3 O37 P8'
_cod_database_code 7221332

loop_
_symmetry_equiv_pos_as_xyz
x,y,z
-x,y,-z+1/2
-x,-y,-z
x,-y,z-1/2
x+1/2,y+1/2,z
-x+1/2,y+1/2,-z+1/2
-x+1/2,-y+1/2,-z
x+1/2,-y+1/2,z-1/2

loop_
_atom_site_label
_atom_site_type_symbol
_atom_site_fract_x
_atom_site_fract_y
_atom_site_fract_z
_atom_site_occupancy
_atom_site_U_iso_or_equiv
H10 H+1 0.482 0.184 -0.037 1 0.0
P1 P+5 0.3381 0.2406 0.3393 1 0.0
O5 O-2 0.161 0.1621 0.1993 1 0.0
O1 O-2 0.2583 0.17 0.3226 1 0.0
H9 H+1 0.193 0.014 0.463 1 0.0
H13 H+1 -0.003 0.307 0.188 1 0.0
O17 O-2 0.2194 0.0255 0.5015 1 0.0
H2 H+1 0.096 0.466 0.154 1 0.0
H8 H+1 0.273 0.024 0.493 1 0.0
H6 H+1 0.162 0.285 0.367 1 0.0
H3 H+1 0.2 0.202 0.06 1 0.0
O13 O-2 0.1999 0.5274 0.3107 1 0.0
H7 H+1 0.095 0.577 0.437 1 0.0
P3 P+5 0.4418 0.4395 0.1468 1 0.0
H11 H+1 0.552 0.224 0.015 1 0.0
O9 O-2 0.4551 0.2986 0.1833 1 0.0
O11 O-2 0.5168 0.5355 0.1577 1 0.0
P4 P+5 0.1253 0.4834 0.3502 1 0.0
O8 O-2 0.1899 0.2494 0.0652 1 0.0
O7 O-2 0.0937 0.3708 0.1459 1 0.0
H12 H+1 0.059 0.312 0.249 1 0.0
Al1 Al+3 0.2864 0.5228 0.2421 1 0.0
O10 O-2 0.3737 0.5246 0.1749 1 0.0
H1 H+1 0.325 0.306 0.448 0.5 0.0
O18 O-2 0.4975 0.193 0.0023 1 0.0
P2 P+5 0.1754 0.2897 0.1508 1 0.0
O4 O-2 0.3483 0.2505 0.4308 1 0.0
O19 O-2 0 0.2463 0.25 1 0.0
O15 O-2 0.1234 0.3214 0.362 1 0.0
O3 O-2 0.4081 0.1496 0.3147 1 0.0
O14 O-2 0.0473 0.5187 0.3114 1 0.0
H5 H+1 0.449 0.353 0.049 1 0.0
O2 O-2 0.3416 0.3895 0.3075 1 0.0
Al2 Al+3 0.5 0.1633 0.25 1 0.0
H4 H+1 0.568 0.5 0.166 1 0.0
O12 O-2 0.4282 0.424 0.058 1 0.0
O16 O-2 0.127 0.5446 0.4346 1 0.0
O6 O-2 0.2395 0.3865 0.1789 1 0.0
